data_4103120
loop_
_publ_author_name
'Yoshikazu Sasaki'
'Daisuke Kato'
'Dale L. Boger'

_publ_section_title
;
 Asymmetric Total Synthesis of Vindorosine, Vindoline, and Key Vinblastine
 Analogues
;
_journal_name_full 'Journal of the American Chemical Society'
_journal_page_first 13533
_journal_page_last 13544
_journal_paper_doi 10.1021/ja106284s
_journal_volume 132
_journal_year 2010
_chemical_formula_sum 'C24 H31 Cl N2 O5'
_chemical_formula_weight 462.96
_chemical_name_systematic
; 
 ? 
;
_space_group_IT_number 19
_symmetry_cell_setting orthorhombic
_symmetry_space_group_name_Hall 'P 2ac 2ab'
_symmetry_space_group_name_H-M 'P 21 21 21'
_atom_sites_solution_hydrogens geom
_atom_sites_solution_primary direct
_atom_sites_solution_secondary difmap
_audit_creation_method SHELXL-97
_cell_angle_alpha 90.00
_cell_angle_beta 90.00
_cell_angle_gamma 90.00
_cell_formula_units_Z 8
_cell_length_a 15.515(3)
_cell_length_b 16.884(3)
_cell_length_c 17.999(4)
_cell_measurement_reflns_used 6453
_cell_measurement_temperature 296(2)
_cell_measurement_theta_max 27.94
_cell_measurement_theta_min 2.41
_cell_volume 4714.9(16)
_computing_cell_refinement 'Bruker SAINT+'
_computing_data_collection 'Bruker SMART'
_computing_data_reduction 'Bruker SAINT+'
_computing_molecular_graphics 'Bruker SHELXTL'
_computing_publication_material 'Bruker SHELXTL'
_computing_structure_refinement 'SHELXL-97 (Sheldrick, 1997)'
_computing_structure_solution 'SHELXS-97 (Sheldrick, 1997)'
_diffrn_ambient_temperature 296(2)
_diffrn_measured_fraction_theta_full 1.000
_diffrn_measured_fraction_theta_max 1.000
_diffrn_measurement_device_type 'CCD area detector'
_diffrn_measurement_method 'phi and omega scans'
_diffrn_radiation_monochromator graphite
_diffrn_radiation_source 'fine-focus sealed tube'
_diffrn_radiation_type MoK\a
_diffrn_radiation_wavelength 0.71073
_diffrn_reflns_av_R_equivalents 0.0365
_diffrn_reflns_av_sigmaI/netI 0.0360
_diffrn_reflns_limit_h_max 18
_diffrn_reflns_limit_h_min -18
_diffrn_reflns_limit_k_max 20
_diffrn_reflns_limit_k_min -20
_diffrn_reflns_limit_l_max 21
_diffrn_reflns_limit_l_min -21
_diffrn_reflns_number 34770
_diffrn_reflns_theta_full 25.00
_diffrn_reflns_theta_max 25.00
_diffrn_reflns_theta_min 1.65
_diffrn_standards_decay_% 1
_exptl_absorpt_coefficient_mu 0.199
_exptl_absorpt_correction_T_max 0.9556
_exptl_absorpt_correction_T_min 0.9371
_exptl_absorpt_correction_type multi-scan
_exptl_absorpt_process_details 'SADABS (SHeldrick, 1999)'
_exptl_crystal_colour Colorless
_exptl_crystal_density_diffrn 1.304
_exptl_crystal_density_meas 0
_exptl_crystal_density_method 'not measured'
_exptl_crystal_description Block-shaped
_exptl_crystal_F_000 1968
_exptl_crystal_size_max 0.33
_exptl_crystal_size_mid 0.28
_exptl_crystal_size_min 0.23
_refine_diff_density_max 0.260
_refine_diff_density_min -0.161
_refine_diff_density_rms 0.045
_refine_ls_abs_structure_details 'Flack H D (1983), Acta Cryst. A39, 876-881'
_refine_ls_abs_structure_Flack 0.04(8)
_refine_ls_extinction_method none
_refine_ls_goodness_of_fit_ref 1.156
_refine_ls_hydrogen_treatment constr
_refine_ls_matrix_type full
_refine_ls_number_parameters 587
_refine_ls_number_reflns 8304
_refine_ls_number_restraints 0
_refine_ls_restrained_S_all 1.156
_refine_ls_R_factor_all 0.0698
_refine_ls_R_factor_gt 0.0595
_refine_ls_shift/su_max 0.100
_refine_ls_shift/su_mean 0.004
_refine_ls_structure_factor_coef Fsqd
_refine_ls_weighting_details 'calc w=1/[\s^2^(Fo^2^)+(0.0670P)^2^+0.3600P] where P=(Fo^2^+2Fc^2^)/3'
_refine_ls_weighting_scheme calc
_refine_ls_wR_factor_gt 0.1313
_refine_ls_wR_factor_ref 0.1360
_reflns_number_gt 7154
_reflns_number_total 8304
_reflns_threshold_expression >2sigma(I)
_cod_data_source_file ja106284s_si_005.cif
_cod_data_source_block yaki
_cod_database_code 4103120

loop_
_symmetry_equiv_pos_as_xyz
'x, y, z'
'-x+1/2, -y, z+1/2'
'-x, y+1/2, -z+1/2'
'x+1/2, -y+1/2, -z'

loop_
_atom_site_label
_atom_site_type_symbol
_atom_site_fract_x
_atom_site_fract_y
_atom_site_fract_z
_atom_site_U_iso_or_equiv
_atom_site_adp_type
_atom_site_occupancy
_atom_site_symmetry_multiplicity
_atom_site_calc_flag
_atom_site_refinement_flags
Cl1A Cl 0.64489(8) 0.50079(9) 0.99430(7) 0.0946(5) Uani 1 1 d .
O1A O 0.83007(13) 0.54574(12) 0.75625(14) 0.0432(5) Uani 1 1 d .
H1A H 0.7797 0.5325 0.7620 0.052 Uiso 1 1 calc R
O2A O 0.89562(14) 0.48818(14) 0.88670(12) 0.0458(6) Uani 1 1 d .
O3A O 0.9868(2) 0.4069(2) 0.94619(16) 0.0770(9) Uani 1 1 d .
O4A O 1.03713(15) 0.48395(18) 0.77929(16) 0.0666(8) Uani 1 1 d .
O5A O 0.97972(15) 0.56524(14) 0.69596(15) 0.0539(7) Uani 1 1 d .
N1A N 0.92060(17) 0.36027(16) 0.67481(15) 0.0405(6) Uani 1 1 d .
N2A N 0.68504(16) 0.46376(16) 0.77826(16) 0.0403(7) Uani 1 1 d .
C1A C 0.7288(3) 0.2401(2) 0.6597(2) 0.0622(11) Uani 1 1 d .
H1A1 H 0.6702 0.2470 0.6686 0.075 Uiso 1 1 calc R
C2A C 0.7604(3) 0.1674(3) 0.6345(3) 0.0749(13) Uani 1 1 d .
H2A H 0.7230 0.1252 0.6265 0.090 Uiso 1 1 calc R
C3A C 0.8469(4) 0.1588(3) 0.6217(3) 0.0770(13) Uani 1 1 d .
H3A H 0.8671 0.1100 0.6052 0.092 Uiso 1 1 calc R
C4A C 0.9053(3) 0.2195(2) 0.6321(2) 0.0609(11) Uani 1 1 d .
H4A H 0.9636 0.2123 0.6226 0.073 Uiso 1 1 calc R
C5A C 0.8737(2) 0.2921(2) 0.65757(18) 0.0440(8) Uani 1 1 d .
C6A C 0.7859(2) 0.3015(2) 0.67132(18) 0.0445(8) Uani 1 1 d .
C7A C 0.7675(2) 0.38450(19) 0.69823(17) 0.0378(7) Uani 1 1 d .
C8A C 0.85846(19) 0.42443(19) 0.68927(17) 0.0374(7) Uani 1 1 d .
H8A H 0.8564 0.4579 0.6448 0.045 Uiso 1 1 calc R
C9A C 0.88285(18) 0.47796(18) 0.75567(18) 0.0352(7) Uani 1 1 d .
C10A C 0.88029(19) 0.43017(19) 0.82824(17) 0.0365(7) Uani 1 1 d .
H10A H 0.9293 0.3936 0.8278 0.044 Uiso 1 1 calc R
C11A C 0.79691(19) 0.38026(19) 0.84269(17) 0.0376(7) Uani 1 1 d .
C12A C 0.73177(19) 0.38754(18) 0.77815(18) 0.0365(7) Uani 1 1 d .
H12A H 0.6893 0.3450 0.7835 0.044 Uiso 1 1 calc R
C13A C 0.6952(2) 0.4278(2) 0.6532(2) 0.0502(9) Uani 1 1 d .
H13A H 0.7195 0.4704 0.6237 0.060 Uiso 1 1 calc R
H13B H 0.6661 0.3910 0.6202 0.060 Uiso 1 1 calc R
C14A C 0.6331(2) 0.4602(2) 0.7102(2) 0.0485(9) Uani 1 1 d .
H14A H 0.6128 0.5124 0.6961 0.058 Uiso 1 1 calc R
H14B H 0.5840 0.4253 0.7164 0.058 Uiso 1 1 calc R
C15A C 0.6370(2) 0.4792(2) 0.8455(2) 0.0546(10) Uani 1 1 d .
H15A H 0.5953 0.4374 0.8542 0.066 Uiso 1 1 calc R
H15B H 0.6065 0.5292 0.8417 0.066 Uiso 1 1 calc R
C16A C 0.7019(2) 0.4823(2) 0.9083(2) 0.0554(10) Uani 1 1 d .
H16A H 0.7430 0.5253 0.8992 0.067 Uiso 1 1 calc R
C17A C 0.7498(2) 0.4049(2) 0.91453(18) 0.0483(9) Uani 1 1 d .
H17A H 0.7093 0.3636 0.9279 0.058 Uiso 1 1 calc R
H17B H 0.7917 0.4091 0.9543 0.058 Uiso 1 1 calc R
C18A C 0.9920(2) 0.3797(2) 0.6253(2) 0.0541(9) Uani 1 1 d .
H18A H 1.0178 0.3317 0.6072 0.065 Uiso 1 1 calc R
H18B H 1.0343 0.4099 0.6520 0.065 Uiso 1 1 calc R
H18C H 0.9709 0.4102 0.5841 0.065 Uiso 1 1 calc R
C19A C 0.9760(2) 0.5088(2) 0.74664(19) 0.0420(8) Uani 1 1 d .
C20A C 1.0640(2) 0.5999(3) 0.6831(3) 0.0655(11) Uani 1 1 d .
H20A H 1.0877 0.6179 0.7294 0.079 Uiso 1 1 calc R
H20B H 1.0586 0.6439 0.6496 0.079 Uiso 1 1 calc R
H20C H 1.1016 0.5609 0.6618 0.079 Uiso 1 1 calc R
C21A C 0.9522(2) 0.4699(3) 0.9409(2) 0.0557(10) Uani 1 1 d .
C22A C 0.9628(3) 0.5384(3) 0.9918(3) 0.0840(15) Uani 1 1 d .
H22A H 0.9302 0.5293 1.0363 0.101 Uiso 1 1 calc R
H22B H 0.9425 0.5856 0.9679 0.101 Uiso 1 1 calc R
H22C H 1.0227 0.5444 1.0042 0.101 Uiso 1 1 calc R
C23A C 0.8280(2) 0.2933(2) 0.8522(2) 0.0448(8) Uani 1 1 d .
H23A H 0.8605 0.2793 0.8081 0.054 Uiso 1 1 calc R
H23B H 0.8679 0.2921 0.8937 0.054 Uiso 1 1 calc R
C24A C 0.7618(3) 0.2291(2) 0.8649(2) 0.0615(11) Uani 1 1 d .
H24A H 0.7201 0.2471 0.9006 0.074 Uiso 1 1 calc R
H24B H 0.7898 0.1824 0.8833 0.074 Uiso 1 1 calc R
H24C H 0.7333 0.2172 0.8189 0.074 Uiso 1 1 calc R
Cl1B Cl 0.83252(7) 0.73591(8) 0.93313(6) 0.0766(4) Uani 1 1 d .
O1B O 0.65918(14) 0.65338(13) 0.69825(15) 0.0476(6) Uani 1 1 d .
H1B H 0.7097 0.6663 0.7039 0.057 Uiso 1 1 calc R
O2B O 0.59178(14) 0.73582(14) 0.81528(13) 0.0472(6) Uani 1 1 d .
O3B O 0.5151(2) 0.8348(2) 0.86499(17) 0.0826(10) Uani 1 1 d .
O4B O 0.45392(16) 0.72456(18) 0.70479(18) 0.0724(9) Uani 1 1 d .
O5B O 0.51068(15) 0.62587(15) 0.63977(15) 0.0566(7) Uani 1 1 d .
N1B N 0.57957(17) 0.82559(16) 0.58602(16) 0.0425(7) Uani 1 1 d .
N2B N 0.80629(16) 0.73462(16) 0.71198(16) 0.0421(7) Uani 1 1 d .
C1B C 0.7791(2) 0.9282(2) 0.5493(2) 0.0523(9) Uani 1 1 d .
H1B1 H 0.8372 0.9201 0.5595 0.063 Uiso 1 1 calc R
C2B C 0.7532(3) 0.9944(3) 0.5102(2) 0.0623(10) Uani 1 1 d .
H2B H 0.7940 1.0309 0.4941 0.075 Uiso 1 1 calc R
C3B C 0.6669(3) 1.0066(2) 0.4949(2) 0.0652(11) Uani 1 1 d .
H3B H 0.6499 1.0515 0.4689 0.078 Uiso 1 1 calc R
C4B C 0.6055(2) 0.9525(2) 0.5180(2) 0.0559(10) Uani 1 1 d .
H4B H 0.5475 0.9608 0.5076 0.067 Uiso 1 1 calc R
C5B C 0.6314(2) 0.8859(2) 0.55674(19) 0.0424(8) Uani 1 1 d .
C6B C 0.7181(2) 0.87387(19) 0.57321(18) 0.0403(8) Uani 1 1 d .
C7B C 0.7298(2) 0.79754(19) 0.61588(18) 0.0381(7) Uani 1 1 d .
C8B C 0.6369(2) 0.76070(19) 0.61162(18) 0.0387(7) Uani 1 1 d .
H8B H 0.6373 0.7196 0.5732 0.046 Uiso 1 1 calc R
C9B C 0.60871(19) 0.72169(18) 0.68564(19) 0.0386(7) Uani 1 1 d .
C10B C 0.61147(19) 0.78138(19) 0.74932(18) 0.0379(7) Uani 1 1 d .
H10B H 0.5637 0.8185 0.7417 0.046 Uiso 1 1 calc R
C11B C 0.6959(2) 0.83181(19) 0.75673(19) 0.0397(7) Uani 1 1 d .
C12B C 0.7625(2) 0.81000(18) 0.69614(18) 0.0376(7) Uani 1 1 d .
H12B H 0.8063 0.8518 0.6950 0.045 Uiso 1 1 calc R
C13B C 0.8009(2) 0.7425(2) 0.5823(2) 0.0508(9) Uani 1 1 d .
H13C H 0.7753 0.6950 0.5615 0.061 Uiso 1 1 calc R
H13D H 0.8324 0.7698 0.5435 0.061 Uiso 1 1 calc R
C14B C 0.8603(2) 0.7217(2) 0.6463(2) 0.0532(9) Uani 1 1 d .
H14C H 0.8790 0.6670 0.6432 0.064 Uiso 1 1 calc R
H14D H 0.9105 0.7559 0.6470 0.064 Uiso 1 1 calc R
C15B C 0.8519(2) 0.7317(2) 0.7829(2) 0.0482(9) Uani 1 1 d .
H15C H 0.8942 0.7739 0.7859 0.058 Uiso 1 1 calc R
H15D H 0.8811 0.6813 0.7888 0.058 Uiso 1 1 calc R
C16B C 0.7837(2) 0.7420(2) 0.8415(2) 0.0514(9) Uani 1 1 d .
H16B H 0.7410 0.6995 0.8364 0.062 Uiso 1 1 calc R
C17B C 0.7388(2) 0.8213(2) 0.83330(19) 0.0488(9) Uani 1 1 d .
H17C H 0.7805 0.8634 0.8406 0.059 Uiso 1 1 calc R
H17D H 0.6952 0.8262 0.8717 0.059 Uiso 1 1 calc R
C18B C 0.5055(3) 0.8013(3) 0.5408(2) 0.0650(11) Uani 1 1 d .
H18D H 0.4795 0.8472 0.5187 0.078 Uiso 1 1 calc R
H18E H 0.4641 0.7749 0.5717 0.078 Uiso 1 1 calc R
H18F H 0.5245 0.7659 0.5024 0.078 Uiso 1 1 calc R
C19B C 0.5153(2) 0.6920(2) 0.67936(19) 0.0436(8) Uani 1 1 d .
C20B C 0.4255(3) 0.5934(3) 0.6286(3) 0.0794(14) Uani 1 1 d .
H20D H 0.3910 0.6029 0.6720 0.095 Uiso 1 1 calc R
H20E H 0.4297 0.5375 0.6200 0.095 Uiso 1 1 calc R
H20F H 0.3992 0.6184 0.5864 0.095 Uiso 1 1 calc R
C21B C 0.5407(3) 0.7686(3) 0.8665(2) 0.0625(11) Uani 1 1 d .
C22B C 0.5208(4) 0.7104(4) 0.9271(3) 0.1061(19) Uani 1 1 d .
H22D H 0.4877 0.7361 0.9652 0.127 Uiso 1 1 calc R
H22E H 0.5737 0.6909 0.9480 0.127 Uiso 1 1 calc R
H22F H 0.4884 0.6670 0.9071 0.127 Uiso 1 1 calc R
C23B C 0.6682(2) 0.9201(2) 0.7492(2) 0.0488(9) Uani 1 1 d .
H23C H 0.6410 0.9266 0.7011 0.059 Uiso 1 1 calc R
H23D H 0.6246 0.9305 0.7866 0.059 Uiso 1 1 calc R
C24B C 0.7370(3) 0.9830(2) 0.7564(3) 0.0727(13) Uani 1 1 d .
H24D H 0.7591 0.9831 0.8063 0.087 Uiso 1 1 calc R
H24E H 0.7127 1.0340 0.7454 0.087 Uiso 1 1 calc R
H24F H 0.7830 0.9720 0.7223 0.087 Uiso 1 1 calc R

loop_
_atom_site_aniso_label
_atom_site_aniso_U_11
_atom_site_aniso_U_22
_atom_site_aniso_U_33
_atom_site_aniso_U_23
_atom_site_aniso_U_13
_atom_site_aniso_U_12
Cl1A 0.0609(6) 0.1536(13) 0.0692(7) -0.0559(8) 0.0126(6) 0.0134(7)
O1A 0.0309(11) 0.0369(12) 0.0617(15) -0.0004(11) -0.0028(11) 0.0015(9)
O2A 0.0403(12) 0.0576(15) 0.0394(13) -0.0085(12) -0.0040(10) 0.0000(11)
O3A 0.074(2) 0.097(2) 0.0607(19) 0.0010(17) -0.0247(16) 0.0188(19)
O4A 0.0374(14) 0.091(2) 0.0717(19) 0.0274(16) -0.0101(13) -0.0084(14)
O5A 0.0382(12) 0.0509(15) 0.0725(18) 0.0171(14) 0.0017(12) -0.0039(11)
N1A 0.0401(15) 0.0437(16) 0.0376(16) -0.0032(13) 0.0010(12) 0.0031(12)
N2A 0.0310(13) 0.0394(16) 0.0506(17) -0.0031(13) -0.0028(12) 0.0062(12)
C1A 0.070(2) 0.065(3) 0.051(2) -0.010(2) 0.004(2) -0.013(2)
C2A 0.100(4) 0.053(3) 0.072(3) -0.016(2) 0.007(3) -0.027(2)
C3A 0.099(4) 0.057(3) 0.075(3) -0.020(2) 0.005(3) 0.005(3)
C4A 0.075(3) 0.055(2) 0.053(2) -0.0135(19) -0.002(2) 0.010(2)
C5A 0.053(2) 0.051(2) 0.0287(18) -0.0016(15) 0.0003(15) 0.0076(17)
C6A 0.055(2) 0.045(2) 0.0335(19) -0.0044(16) 0.0002(16) -0.0056(16)
C7A 0.0389(17) 0.0413(19) 0.0333(17) -0.0001(14) -0.0063(14) -0.0004(15)
C8A 0.0383(16) 0.0454(19) 0.0284(16) 0.0111(14) -0.0020(13) 0.0007(14)
C9A 0.0312(16) 0.0347(17) 0.0396(18) 0.0043(14) -0.0022(13) 0.0014(13)
C10A 0.0335(16) 0.0431(18) 0.0328(17) -0.0034(14) -0.0028(13) 0.0045(14)
C11A 0.0382(16) 0.0415(18) 0.0330(17) 0.0015(14) 0.0015(13) 0.0084(14)
C12A 0.0341(16) 0.0331(17) 0.0425(19) -0.0024(14) 0.0020(14) -0.0025(13)
C13A 0.0411(18) 0.061(2) 0.049(2) 0.0055(18) -0.0140(16) -0.0002(17)
C14A 0.0361(17) 0.044(2) 0.065(2) 0.0033(17) -0.0123(17) 0.0032(15)
C15A 0.0352(17) 0.056(2) 0.072(3) -0.011(2) 0.0011(18) 0.0081(16)
C16A 0.0434(19) 0.070(3) 0.053(2) -0.020(2) 0.0145(17) 0.0023(19)
C17A 0.0420(18) 0.067(2) 0.0359(19) -0.0032(17) 0.0041(15) -0.0043(17)
C18A 0.049(2) 0.066(3) 0.048(2) 0.0003(19) 0.0051(17) 0.0142(19)
C19A 0.0392(18) 0.0423(19) 0.0446(19) -0.0032(17) -0.0027(16) 0.0025(15)
C20A 0.049(2) 0.064(3) 0.083(3) 0.012(2) 0.006(2) -0.0132(19)
C21A 0.043(2) 0.087(3) 0.037(2) -0.003(2) -0.0048(16) -0.001(2)
C22A 0.085(3) 0.106(4) 0.061(3) -0.027(3) -0.021(3) 0.000(3)
C23A 0.0428(18) 0.049(2) 0.0432(19) 0.0091(16) -0.0008(16) 0.0023(16)
C24A 0.060(2) 0.056(2) 0.069(3) 0.017(2) 0.004(2) 0.003(2)
Cl1B 0.0746(7) 0.1043(9) 0.0508(6) 0.0162(6) -0.0219(5) -0.0077(7)
O1B 0.0411(12) 0.0392(13) 0.0624(16) -0.0013(12) -0.0001(12) -0.0003(11)
O2B 0.0427(12) 0.0581(15) 0.0408(13) 0.0008(12) 0.0030(11) 0.0047(11)
O3B 0.090(2) 0.099(2) 0.0590(19) -0.0019(17) 0.0149(17) 0.045(2)
O4B 0.0400(14) 0.086(2) 0.091(2) -0.0323(18) 0.0070(14) -0.0004(14)
O5B 0.0429(13) 0.0485(15) 0.0785(18) -0.0129(14) 0.0003(13) -0.0066(12)
N1B 0.0341(14) 0.0462(17) 0.0472(18) 0.0014(14) -0.0043(12) -0.0014(13)
N2B 0.0363(14) 0.0431(16) 0.0470(16) -0.0083(13) -0.0083(12) 0.0064(13)
C1B 0.043(2) 0.062(2) 0.052(2) -0.0032(19) -0.0010(17) -0.0094(18)
C2B 0.070(3) 0.062(3) 0.055(2) 0.013(2) -0.001(2) -0.016(2)
C3B 0.080(3) 0.053(2) 0.063(3) 0.011(2) -0.012(2) -0.004(2)
C4B 0.049(2) 0.060(2) 0.059(2) 0.006(2) -0.0113(18) 0.0080(19)
C5B 0.0410(18) 0.047(2) 0.0392(19) -0.0048(16) -0.0003(15) 0.0037(16)
C6B 0.0418(17) 0.0426(19) 0.0366(18) -0.0070(15) 0.0019(14) 0.0047(15)
C7B 0.0348(16) 0.0422(19) 0.0372(18) -0.0059(15) 0.0042(14) 0.0010(14)
C8B 0.0360(16) 0.0383(18) 0.0418(18) -0.0139(15) -0.0009(14) 0.0027(14)
C9B 0.0372(16) 0.0321(17) 0.047(2) -0.0014(15) -0.0020(14) 0.0028(14)
C10B 0.0354(16) 0.0423(18) 0.0361(18) 0.0024(15) 0.0027(14) 0.0052(14)
C11B 0.0441(18) 0.0372(17) 0.0377(18) -0.0059(15) -0.0013(15) 0.0042(15)
C12B 0.0353(16) 0.0339(17) 0.0436(19) -0.0017(14) -0.0058(14) -0.0007(14)
C13B 0.0459(19) 0.056(2) 0.050(2) -0.0102(18) 0.0022(16) 0.0107(17)
C14B 0.0448(19) 0.053(2) 0.062(2) -0.0073(18) -0.0028(18) 0.0117(17)
C15B 0.0408(18) 0.047(2) 0.057(2) -0.0012(17) -0.0147(17) 0.0036(16)
C16B 0.054(2) 0.057(2) 0.043(2) -0.0009(17) -0.0211(17) -0.0008(18)
C17B 0.052(2) 0.056(2) 0.039(2) -0.0125(17) -0.0051(17) -0.0072(17)
C18B 0.050(2) 0.076(3) 0.069(3) 0.013(2) -0.016(2) -0.006(2)
C19B 0.0431(18) 0.045(2) 0.0423(19) 0.0024(17) 0.0036(16) 0.0030(16)
C20B 0.051(2) 0.074(3) 0.114(4) -0.016(3) 0.004(2) -0.023(2)
C21B 0.056(2) 0.090(3) 0.042(2) 0.006(2) 0.0021(18) 0.023(2)
C22B 0.111(4) 0.141(5) 0.066(3) 0.032(3) 0.034(3) 0.033(4)
C23B 0.056(2) 0.0426(19) 0.048(2) -0.0077(17) 0.0070(17) 0.0079(17)
C24B 0.081(3) 0.040(2) 0.098(3) -0.011(2) 0.011(3) 0.003(2)

loop_
_atom_type_symbol
_atom_type_description
_atom_type_scat_dispersion_real
_atom_type_scat_dispersion_imag
_atom_type_scat_source
C C 0.0033 0.0016 'International Tables Vol C Tables 4.2.6.8 and 6.1.1.4'
H H 0.0000 0.0000 'International Tables Vol C Tables 4.2.6.8 and 6.1.1.4'
N N 0.0061 0.0033 'International Tables Vol C Tables 4.2.6.8 and 6.1.1.4'
O O 0.0106 0.0060 'International Tables Vol C Tables 4.2.6.8 and 6.1.1.4'
Cl Cl 0.1484 0.1585 'International Tables Vol C Tables 4.2.6.8 and 6.1.1.4'

loop_
_geom_angle_atom_site_label_1
_geom_angle_atom_site_label_2
_geom_angle_atom_site_label_3
_geom_angle
C21A O2A C10A 118.4(3)
C19A O5A C20A 116.2(3)
C5A N1A C18A 116.4(3)
C5A N1A C8A 107.7(2)
C18A N1A C8A 116.1(3)
C15A N2A C14A 115.1(2)
C15A N2A C12A 114.3(3)
C14A N2A C12A 103.5(2)
C6A C1A C2A 118.9(4)
C3A C2A C1A 119.5(4)
C2A C3A C4A 122.7(4)
C3A C4A C5A 117.8(4)
C6A C5A N1A 112.1(3)
C6A C5A C4A 120.0(3)
N1A C5A C4A 127.8(3)
C1A C6A C5A 121.1(3)
C1A C6A C7A 128.6(3)
C5A C6A C7A 110.3(3)
C6A C7A C12A 113.4(3)
C6A C7A C13A 113.8(3)
C12A C7A C13A 102.1(3)
C6A C7A C8A 101.3(3)
C12A C7A C8A 113.8(3)
C13A C7A C8A 112.9(3)
N1A C8A C9A 114.0(2)
N1A C8A C7A 106.9(2)
C9A C8A C7A 113.0(3)
O1A C9A C10A 114.0(3)
O1A C9A C19A 105.7(2)
C10A C9A C19A 106.9(3)
O1A C9A C8A 109.8(2)
C10A C9A C8A 110.1(2)
C19A C9A C8A 110.2(3)
O2A C10A C9A 104.9(2)
O2A C10A C11A 112.1(2)
C9A C10A C11A 116.5(2)
C17A C11A C12A 107.4(2)
C17A C11A C23A 108.0(3)
C12A C11A C23A 111.1(3)
C17A C11A C10A 112.7(3)
C12A C11A C10A 111.9(3)
C23A C11A C10A 105.7(2)
N2A C12A C7A 101.9(2)
N2A C12A C11A 112.9(3)
C7A C12A C11A 117.6(3)
C14A C13A C7A 105.9(3)
N2A C14A C13A 103.4(2)
N2A C15A C16A 106.8(3)
C17A C16A C15A 110.7(3)
C17A C16A Cl1A 109.1(3)
C15A C16A Cl1A 108.6(2)
C16A C17A C11A 113.9(3)
O4A C19A O5A 124.0(3)
O4A C19A C9A 125.0(3)
O5A C19A C9A 111.0(3)
O3A C21A O2A 123.6(4)
O3A C21A C22A 126.5(4)
O2A C21A C22A 110.0(4)
C24A C23A C11A 118.9(3)
C21B O2B C10B 118.1(3)
C19B O5B C20B 116.3(3)
C5B N1B C18B 116.4(3)
C5B N1B C8B 108.0(2)
C18B N1B C8B 115.8(3)
C15B N2B C14B 115.0(3)
C15B N2B C12B 115.0(3)
C14B N2B C12B 103.7(3)
C2B C1B C6B 119.7(4)
C1B C2B C3B 120.3(4)
C2B C3B C4B 120.6(4)
C5B C4B C3B 119.2(4)
C4B C5B C6B 120.5(3)
C4B C5B N1B 127.9(3)
C6B C5B N1B 111.6(3)
C1B C6B C5B 119.8(3)
C1B C6B C7B 129.8(3)
C5B C6B C7B 110.4(3)
C6B C7B C12B 113.5(3)
C6B C7B C13B 113.3(3)
C12B C7B C13B 102.1(3)
C6B C7B C8B 101.7(3)
C12B C7B C8B 113.6(3)
C13B C7B C8B 113.1(3)
N1B C8B C9B 114.3(2)
N1B C8B C7B 105.8(2)
C9B C8B C7B 112.6(3)
O1B C9B C10B 113.8(3)
O1B C9B C19B 105.6(2)
C10B C9B C19B 107.3(3)
O1B C9B C8B 109.2(3)
C10B C9B C8B 110.9(3)
C19B C9B C8B 109.9(3)
O2B C10B C9B 105.0(3)
O2B C10B C11B 113.3(3)
C9B C10B C11B 116.5(3)
C17B C11B C12B 108.3(3)
C17B C11B C23B 107.9(3)
C12B C11B C23B 110.5(3)
C17B C11B C10B 112.0(3)
C12B C11B C10B 111.7(3)
C23B C11B C10B 106.4(3)
N2B C12B C7B 102.4(2)
N2B C12B C11B 112.2(3)
C7B C12B C11B 118.1(3)
C14B C13B C7B 105.8(3)
N2B C14B C13B 103.4(3)
N2B C15B C16B 105.5(3)
C15B C16B C17B 110.9(3)
C15B C16B Cl1B 109.7(2)
C17B C16B Cl1B 109.2(2)
C16B C17B C11B 112.8(3)
O4B C19B O5B 123.4(3)
O4B C19B C9B 125.1(3)
O5B C19B C9B 111.4(3)
O3B C21B O2B 125.0(4)
O3B C21B C22B 124.4(4)
O2B C21B C22B 110.7(4)
C24B C23B C11B 118.1(3)

loop_
_geom_bond_atom_site_label_1
_geom_bond_atom_site_label_2
_geom_bond_distance
Cl1A C16A 1.809(4)
O1A C9A 1.407(4)
O2A C21A 1.348(4)
O2A C10A 1.457(4)
O3A C21A 1.195(5)
O4A C19A 1.193(4)
O5A C19A 1.320(4)
O5A C20A 1.452(4)
N1A C5A 1.396(4)
N1A C18A 1.459(4)
N1A C8A 1.473(4)
N2A C15A 1.446(4)
N2A C14A 1.467(4)
N2A C12A 1.477(4)
C1A C6A 1.380(5)
C1A C2A 1.398(6)
C2A C3A 1.369(7)
C3A C4A 1.381(6)
C4A C5A 1.397(5)
C5A C6A 1.393(5)
C6A C7A 1.510(5)
C7A C12A 1.543(4)
C7A C13A 1.566(4)
C7A C8A 1.572(4)
C8A C9A 1.546(4)
C9A C10A 1.536(4)
C9A C19A 1.544(4)
C10A C11A 1.566(4)
C11A C17A 1.542(4)
C11A C12A 1.545(4)
C11A C23A 1.555(4)
C13A C14A 1.509(5)
C15A C16A 1.514(5)
C16A C17A 1.508(5)
C21A C22A 1.484(6)
C23A C24A 1.510(5)
Cl1B C16B 1.818(3)
O1B C9B 1.412(4)
O2B C21B 1.336(5)
O2B C10B 1.447(4)
O3B C21B 1.187(5)
O4B C19B 1.191(4)
O5B C19B 1.327(4)
O5B C20B 1.445(4)
N1B C5B 1.401(4)
N1B C18B 1.467(5)
N1B C8B 1.484(4)
N2B C15B 1.460(4)
N2B C14B 1.465(4)
N2B C12B 1.471(4)
C1B C2B 1.379(5)
C1B C6B 1.387(5)
C2B C3B 1.383(6)
C3B C4B 1.383(6)
C4B C5B 1.383(5)
C5B C6B 1.391(5)
C6B C7B 1.511(5)
C7B C12B 1.546(5)
C7B C13B 1.564(4)
C7B C8B 1.572(4)
C8B C9B 1.549(5)
C9B C10B 1.527(5)
C9B C19B 1.537(5)
C10B C11B 1.567(4)
C11B C17B 1.541(5)
C11B C12B 1.547(5)
C11B C23B 1.557(5)
C13B C14B 1.516(5)
C15B C16B 1.504(5)
C16B C17B 1.518(5)
C21B C22B 1.500(6)
C23B C24B 1.512(5)

loop_
_geom_hbond_atom_site_label_D
_geom_hbond_atom_site_label_H
_geom_hbond_atom_site_label_A
_geom_hbond_distance_DH
_geom_hbond_distance_HA
_geom_hbond_distance_DA
_geom_hbond_angle_DHA
O1A H1A N2A 0.82 1.89 2.671(3) 157.9
O1B H1B N2B 0.82 1.90 2.674(3) 157.9

loop_
_geom_torsion_atom_site_label_1
_geom_torsion_atom_site_label_2
_geom_torsion_atom_site_label_3
_geom_torsion_atom_site_label_4
_geom_torsion
C6A C1A C2A C3A -0.2(7)
C1A C2A C3A C4A -0.4(8)
C2A C3A C4A C5A 0.6(7)
C18A N1A C5A C6A -142.4(3)
C8A N1A C5A C6A -10.1(4)
C18A N1A C5A C4A 40.0(5)
C8A N1A C5A C4A 172.4(3)
C3A C4A C5A C6A -0.2(6)
C3A C4A C5A N1A 177.2(4)
C2A C1A C6A C5A 0.6(6)
C2A C1A C6A C7A -179.9(4)
N1A C5A C6A C1A -178.2(3)
C4A C5A C6A C1A -0.5(5)
N1A C5A C6A C7A 2.2(4)
C4A C5A C6A C7A 180.0(3)
C1A C6A C7A C12A 64.0(5)
C5A C6A C7A C12A -116.4(3)
C1A C6A C7A C13A -52.1(5)
C5A C6A C7A C13A 127.4(3)
C1A C6A C7A C8A -173.6(4)
C5A C6A C7A C8A 6.0(3)
C5A N1A C8A C9A 139.1(3)
C18A N1A C8A C9A -88.3(3)
C5A N1A C8A C7A 13.5(3)
C18A N1A C8A C7A 146.1(3)
C6A C7A C8A N1A -11.6(3)
C12A C7A C8A N1A 110.6(3)
C13A C7A C8A N1A -133.6(3)
C6A C7A C8A C9A -137.7(3)
C12A C7A C8A C9A -15.6(4)
C13A C7A C8A C9A 100.2(3)
N1A C8A C9A O1A 168.5(2)
C7A C8A C9A O1A -69.3(3)
N1A C8A C9A C10A -65.3(3)
C7A C8A C9A C10A 57.0(3)
N1A C8A C9A C19A 52.4(3)
C7A C8A C9A C19A 174.7(2)
C21A O2A C10A C9A -134.5(3)
C21A O2A C10A C11A 98.2(3)
O1A C9A C10A O2A -50.6(3)
C19A C9A C10A O2A 65.9(3)
C8A C9A C10A O2A -174.4(2)
O1A C9A C10A C11A 74.0(3)
C19A C9A C10A C11A -169.6(3)
C8A C9A C10A C11A -49.9(3)
O2A C10A C11A C17A 0.9(4)
C9A C10A C11A C17A -119.9(3)
O2A C10A C11A C12A 122.0(3)
C9A C10A C11A C12A 1.2(4)
O2A C10A C11A C23A -116.9(3)
C9A C10A C11A C23A 122.3(3)
C15A N2A C12A C7A 174.4(3)
C14A N2A C12A C7A 48.5(3)
C15A N2A C12A C11A -58.5(3)
C14A N2A C12A C11A 175.6(3)
C6A C7A C12A N2A -155.9(3)
C13A C7A C12A N2A -33.1(3)
C8A C7A C12A N2A 88.9(3)
C6A C7A C12A C11A 80.0(4)
C13A C7A C12A C11A -157.1(3)
C8A C7A C12A C11A -35.1(4)
C17A C11A C12A N2A 48.3(3)
C23A C11A C12A N2A 166.2(3)
C10A C11A C12A N2A -75.9(3)
C17A C11A C12A C7A 166.6(3)
C23A C11A C12A C7A -75.5(3)
C10A C11A C12A C7A 42.4(4)
C6A C7A C13A C14A 129.9(3)
C12A C7A C13A C14A 7.3(3)
C8A C7A C13A C14A -115.4(3)
C15A N2A C14A C13A -169.1(3)
C12A N2A C14A C13A -43.7(3)
C7A C13A C14A N2A 21.5(4)
C14A N2A C15A C16A -178.8(3)
C12A N2A C15A C16A 61.7(4)
N2A C15A C16A C17A -59.8(4)
N2A C15A C16A Cl1A -179.6(2)
C15A C16A C17A C11A 57.2(4)
Cl1A C16A C17A C11A 176.7(2)
C12A C11A C17A C16A -49.3(4)
C23A C11A C17A C16A -169.3(3)
C10A C11A C17A C16A 74.4(3)
C20A O5A C19A O4A -2.7(5)
C20A O5A C19A C9A 179.2(3)
O1A C9A C19A O4A 138.5(4)
C10A C9A C19A O4A 16.7(5)
C8A C9A C19A O4A -102.9(4)
O1A C9A C19A O5A -43.4(4)
C10A C9A C19A O5A -165.2(3)
C8A C9A C19A O5A 75.1(3)
C10A O2A C21A O3A -4.6(5)
C10A O2A C21A C22A 176.3(3)
C17A C11A C23A C24A 60.9(4)
C12A C11A C23A C24A -56.7(4)
C10A C11A C23A C24A -178.3(3)
C6B C1B C2B C3B 0.0(6)
C1B C2B C3B C4B -0.5(6)
C2B C3B C4B C5B 0.1(6)
C3B C4B C5B C6B 0.8(6)
C3B C4B C5B N1B 178.5(4)
C18B N1B C5B C4B 38.5(5)
C8B N1B C5B C4B 170.8(3)
C18B N1B C5B C6B -143.6(3)
C8B N1B C5B C6B -11.4(4)
C2B C1B C6B C5B 0.9(5)
C2B C1B C6B C7B 179.5(3)
C4B C5B C6B C1B -1.3(5)
N1B C5B C6B C1B -179.4(3)
C4B C5B C6B C7B 179.8(3)
N1B C5B C6B C7B 1.8(4)
C1B C6B C7B C12B 66.7(5)
C5B C6B C7B C12B -114.6(3)
C1B C6B C7B C13B -49.2(5)
C5B C6B C7B C13B 129.5(3)
C1B C6B C7B C8B -170.9(3)
C5B C6B C7B C8B 7.8(3)
C5B N1B C8B C9B 140.4(3)
C18B N1B C8B C9B -87.1(4)
C5B N1B C8B C7B 15.8(3)
C18B N1B C8B C7B 148.4(3)
C6B C7B C8B N1B -14.0(3)
C12B C7B C8B N1B 108.3(3)
C13B C7B C8B N1B -135.8(3)
C6B C7B C8B C9B -139.6(3)
C12B C7B C8B C9B -17.3(4)
C13B C7B C8B C9B 98.6(3)
N1B C8B C9B O1B 170.7(2)
C7B C8B C9B O1B -68.5(3)
N1B C8B C9B C10B -63.1(3)
C7B C8B C9B C10B 57.7(3)
N1B C8B C9B C19B 55.3(3)
C7B C8B C9B C19B 176.2(3)
C21B O2B C10B C9B -140.0(3)
C21B O2B C10B C11B 91.9(3)
O1B C9B C10B O2B -51.3(3)
C19B C9B C10B O2B 65.1(3)
C8B C9B C10B O2B -174.9(2)
O1B C9B C10B C11B 74.9(3)
C19B C9B C10B C11B -168.7(3)
C8B C9B C10B C11B -48.7(4)
O2B C10B C11B C17B -0.1(4)
C9B C10B C11B C17B -122.1(3)
O2B C10B C11B C12B 121.6(3)
C9B C10B C11B C12B -0.4(4)
O2B C10B C11B C23B -117.8(3)
C9B C10B C11B C23B 120.3(3)
C15B N2B C12B C7B 174.2(3)
C14B N2B C12B C7B 47.8(3)
C15B N2B C12B C11B -58.1(3)
C14B N2B C12B C11B 175.5(3)
C6B C7B C12B N2B -154.2(3)
C13B C7B C12B N2B -31.9(3)
C8B C7B C12B N2B 90.3(3)
C6B C7B C12B C11B 82.0(3)
C13B C7B C12B C11B -155.7(3)
C8B C7B C12B C11B -33.6(4)
C17B C11B C12B N2B 47.7(3)
C23B C11B C12B N2B 165.7(3)
C10B C11B C12B N2B -76.1(3)
C17B C11B C12B C7B 166.5(3)
C23B C11B C12B C7B -75.5(4)
C10B C11B C12B C7B 42.7(4)
C6B C7B C13B C14B 128.4(3)
C12B C7B C13B C14B 6.0(4)
C8B C7B C13B C14B -116.5(3)
C15B N2B C14B C13B -170.1(3)
C12B N2B C14B C13B -43.7(3)
C7B C13B C14B N2B 22.2(4)
C14B N2B C15B C16B -177.0(3)
C12B N2B C15B C16B 62.6(4)
N2B C15B C16B C17B -61.3(4)
N2B C15B C16B Cl1B 178.0(2)
C15B C16B C17B C11B 58.7(4)
Cl1B C16B C17B C11B 179.7(2)
C12B C11B C17B C16B -49.4(4)
C23B C11B C17B C16B -169.0(3)
C10B C11B C17B C16B 74.2(4)
C20B O5B C19B O4B -0.3(6)
C20B O5B C19B C9B -178.5(3)
O1B C9B C19B O4B 140.1(4)
C10B C9B C19B O4B 18.4(5)
C8B C9B C19B O4B -102.3(4)
O1B C9B C19B O5B -41.8(4)
C10B C9B C19B O5B -163.4(3)
C8B C9B C19B O5B 75.9(3)
C10B O2B C21B O3B -6.1(6)
C10B O2B C21B C22B 174.8(4)
C17B C11B C23B C24B 57.9(4)
C12B C11B C23B C24B -60.3(4)
C10B C11B C23B C24B 178.3(3)
